data_7160391
loop_
_publ_author_name
'Jena, Chinmay K.'
'Patnaik, Aurobindo'
'Nayak, Sushree S.'
'Kumari, Supriya'
'Panda, Ankita'
'Dixit, Manjusha'
'Sharma, Nagendra K.'

_publ_section_title
;
 PIDA-mediated synthesis of kynurenine derivatives by oxidative
 fragmentation of the tryptophan scaffold.
;
_journal_issue 13
_journal_name_full 'Organic &amp; biomolecular chemistry'
_journal_page_first 3208
_journal_page_last 3223
_journal_paper_doi 10.1039/d5ob00057b
_journal_volume 23
_journal_year 2025
_chemical_absolute_configuration s
_chemical_formula_moiety 'C20 H27 N3 O7'
_chemical_formula_sum 'C20 H27 N3 O7'
_chemical_formula_weight 421.44
_space_group_crystal_system triclinic
_space_group_IT_number 1
_space_group_name_Hall 'P 1'
_space_group_name_H-M_alt 'P 1'
_atom_sites_solution_hydrogens mixed
_atom_sites_solution_primary iterative
_audit_creation_date 2024-03-27
_audit_creation_method
;
Olex2 1.3
(compiled 2020.11.12 svn.r5f609507 for OlexSys, GUI svn.r6408)
;
_audit_update_record
;
2024-10-01 deposited with the CCDC.	2025-02-25 downloaded from the CCDC.
;
_cell_angle_alpha 82.934(3)
_cell_angle_beta 85.650(3)
_cell_angle_gamma 73.874(3)
_cell_formula_units_Z 1
_cell_length_a 5.03333(16)
_cell_length_b 8.5410(3)
_cell_length_c 13.3951(4)
_cell_measurement_reflns_used 5956
_cell_measurement_temperature 100.00(11)
_cell_measurement_theta_max 77.4870
_cell_measurement_theta_min 5.3900
_cell_volume 548.47(3)
_computing_cell_refinement 'CrysAlisPro 1.171.42.89a (Rigaku OD, 2023)'
_computing_data_collection 'CrysAlisPro 1.171.42.89a (Rigaku OD, 2023)'
_computing_data_reduction 'CrysAlisPro 1.171.42.89a (Rigaku OD, 2023)'
_computing_molecular_graphics 'Olex2 1.3 (Dolomanov et al., 2009)'
_computing_publication_material 'Olex2 1.3 (Dolomanov et al., 2009)'
_computing_structure_refinement 'SHELXL 2019/3 (Sheldrick, 2015)'
_computing_structure_solution 'olex2.solve 1.3 (Bourhis et al., 2015)'
_diffrn_ambient_temperature 100.15
_diffrn_detector_area_resol_mean 5.8140
_diffrn_detector_type 'Pilatus 200K'
_diffrn_measured_fraction_theta_full 0.996
_diffrn_measured_fraction_theta_max 0.976
_diffrn_measurement_details
;
List of Runs (angles in degrees, time in seconds):

  # Type    Start    End  Width  t~exp~   \w     \q     \k     \f   Frames
#--------------------------------------------------------------------------
  1  \w     31.00 112.00   0.50    0.11    --   49.06  71.00 117.00  162
  2  \w    -14.00  68.00   0.50    0.11    --   49.06 -71.00 -13.00  164
  3  \w     44.00 125.00   0.50    0.59    --  106.83 -71.00 -13.00  162
  4  \w     88.00 170.00   0.50    0.59    --  106.83  71.00 117.00  164
  5  \w   -102.00 -20.00   0.50    0.11    --  -38.50 -71.00 -13.00  164
  6  \w    -50.00  24.00   0.50    0.11    --  -38.50  57.00-180.00  148
  7  \w    -57.00  25.00   0.50    0.11    --  -38.50  71.00 117.00  164
  8  \w   -101.00 -27.00   0.50    0.11    --  -38.50 -57.00-120.00  148
  9  \w    -86.00  -6.00   0.50    0.11    --  -38.50 125.00  60.00  160
 10  \w     44.00 112.00   0.50    0.59    --  106.83-125.00 -30.00  136
 11  \w     42.00 111.00   0.50    0.59    --  106.83 -45.00 -60.00  138
 12  \w     98.00 170.00   0.50    0.59    --  106.83  54.00  43.93  144
 13  \w     39.00 106.00   0.50    0.59    --  106.83 -94.00  30.00  134
 14  \w     43.00 130.00   0.50    0.59    --  106.83 -77.00 150.00  174
 15  \w    104.00 175.00   0.50    0.59    --  106.83  30.00  90.00  142
 16  \w     42.00 111.00   0.50    0.59    --  106.83 -45.00 120.00  138
 17  \w     44.00 120.00   0.50    0.59    --  106.83 -61.00-150.00  152
 18  \w     39.00 106.00   0.50    0.59    --  106.83 -94.00 120.00  134
 19  \w     39.00 106.00   0.50    0.59    --  106.83 -94.00 -30.00  134
 20  \w     44.00 120.00   0.50    0.59    --  106.83 -61.00  30.00  152
 21  \w     99.00 175.00   0.50    0.59    --  106.83  15.00-150.00  152
 22  \w     43.00 130.00   0.50    0.59    --  106.83 -77.00 120.00  174
 23  \w    102.00 171.00   0.50    0.59    --  106.83  45.00 -60.00  138
 24  \w     44.00 112.00   0.50    0.59    --  106.83-125.00   0.00  136
 25  \w    103.00 171.00   0.50    0.59    --  106.83  77.00-120.00  136
 26  \w     39.00 115.00   0.50    0.59    --  106.83 -15.00  90.00  152
 27  \w     41.00 108.00   0.50    0.59    --  106.83-107.00 141.95  134
 28  \w   -102.00 -38.00   0.50    0.11    --  -38.50 -71.00-156.54  128
 29  \w     38.00 112.00   0.50    0.11    --   49.06  57.00  90.00  148
 30  \w     38.00 112.00   0.50    0.11    --   49.06  57.00 -30.00  148
 31  \w     38.00 112.00   0.50    0.11    --   49.06  57.00-120.00  148
 32  \w     38.00 112.00   0.50    0.11    --   49.06  57.00-180.00  148
 33  \w     38.00 112.00   0.50    0.11    --   49.06  57.00  30.00  148
;
_diffrn_measurement_device 'four-circle diffractometer'
_diffrn_measurement_device_type 'SuperNova, Dual, Cu at home/near, Pilatus 200K'
_diffrn_measurement_method '\w scans'
_diffrn_radiation_type CuK\a
_diffrn_radiation_wavelength 1.54184
_diffrn_reflns_av_R_equivalents 0.0537
_diffrn_reflns_av_unetI/netI 0.0617
_diffrn_reflns_Laue_measured_fraction_full 0.996
_diffrn_reflns_Laue_measured_fraction_max 0.976
_diffrn_reflns_limit_h_max 6
_diffrn_reflns_limit_h_min -6
_diffrn_reflns_limit_k_max 10
_diffrn_reflns_limit_k_min -10
_diffrn_reflns_limit_l_max 15
_diffrn_reflns_limit_l_min -16
_diffrn_reflns_number 8615
_diffrn_reflns_point_group_measured_fraction_full 0.787
_diffrn_reflns_point_group_measured_fraction_max 0.748
_diffrn_reflns_theta_full 67.684
_diffrn_reflns_theta_max 77.774
_diffrn_reflns_theta_min 3.328
_exptl_absorpt_coefficient_mu 0.814
_exptl_absorpt_correction_T_max 1.00000
_exptl_absorpt_correction_T_min 0.76378
_exptl_absorpt_correction_type multi-scan
_exptl_absorpt_process_details
;
CrysAlisPro 1.171.42.89a (Rigaku Oxford Diffraction, 2023)
Empirical absorption correction using spherical harmonics,
implemented in SCALE3 ABSPACK scaling algorithm.
;
_exptl_crystal_colour 'clear yellowish orange'
_exptl_crystal_colour_lustre clear
_exptl_crystal_colour_modifier yellowish
_exptl_crystal_colour_primary orange
_exptl_crystal_density_diffrn 1.276
_exptl_crystal_description block
_exptl_crystal_F_000 224
_exptl_crystal_size_max 0.01
_exptl_crystal_size_mid 0.01
_exptl_crystal_size_min 0.001
_refine_diff_density_max 0.205
_refine_diff_density_min -0.204
_refine_diff_density_rms 0.044
_refine_ls_abs_structure_details
;
 Flack x determined using 1038 quotients [(I+)-(I-)]/[(I+)+(I-)]
 (Parsons, Flack and Wagner, Acta Cryst. B69 (2013) 249-259).
;
_refine_ls_abs_structure_Flack 0.2(3)
_refine_ls_extinction_method none
_refine_ls_goodness_of_fit_ref 1.060
_refine_ls_hydrogen_treatment mixed
_refine_ls_matrix_type full
_refine_ls_number_parameters 287
_refine_ls_number_reflns 3497
_refine_ls_number_restraints 3
_refine_ls_restrained_S_all 1.059
_refine_ls_R_factor_all 0.0459
_refine_ls_R_factor_gt 0.0427
_refine_ls_shift/su_max 0.000
_refine_ls_shift/su_mean 0.000
_refine_ls_structure_factor_coef Fsqd
_refine_ls_weighting_details 'w=1/[\s^2^(Fo^2^)+(0.0592P)^2^+0.1059P] where P=(Fo^2^+2Fc^2^)/3'
_refine_ls_weighting_scheme calc
_refine_ls_wR_factor_gt 0.1122
_refine_ls_wR_factor_ref 0.1162
_reflns_Friedel_coverage 0.532
_reflns_Friedel_fraction_full 0.578
_reflns_Friedel_fraction_max 0.519
_reflns_number_gt 3280
_reflns_number_total 3497
_reflns_threshold_expression 'I > 2\s(I)'
_cod_data_source_file d5ob00057b2.cif
_cod_data_source_block nks-b-alakyn_auto
_cod_depositor_comments 'Adding full bibliography for 7160390--7160394.cif.'
_cod_original_cell_volume 548.46(3)
_cod_database_code 7160391
_shelx_shelxl_version_number 2019/3
_shelx_space_group_comment
;
The symmetry employed for this shelxl refinement is uniquely defined
by the following loop, which should always be used as a source of
symmetry information in preference to the above space-group names.
They are only intended as comments.
;
_shelx_estimated_absorpt_t_max 0.999
_shelx_estimated_absorpt_t_min 0.992
_olex2_refinement_description
;
1. Fixed Uiso
 At 1.2 times of:
  All C(H) groups, All C(H,H) groups
 At 1.5 times of:
  All C(H,H,H) groups
2.a Ternary CH refined with riding coordinates:
 C9(H9)
2.b Secondary CH2 refined with riding coordinates:
 C14(H14A,H14B), C8(H8A,H8B), C13(H13A,H13B)
2.c Aromatic/amide H refined with riding coordinates:
 C00I(H00I), C3(H3A), C5(H5), C6(H6), C4(H4)
2.d Idealised Me refined as rotating group:
 C17(H17A,H17B,H17C), C18(H18A,H18B,H18C), C19(H19A,H19B,H19C), C11(H11A,H11B,
 H11C)
;
_olex2_submission_special_instructions 'No special instructions were received'
_oxdiff_exptl_absorpt_empirical_details
;
Empirical correction (ABSPACK) includes:
- Absorption correction using spherical harmonics
- Frame scaling
;

loop_
_space_group_symop_operation_xyz
'x, y, z'

loop_
_atom_site_label
_atom_site_type_symbol
_atom_site_fract_x
_atom_site_fract_y
_atom_site_fract_z
_atom_site_U_iso_or_equiv
_atom_site_adp_type
_atom_site_occupancy
_atom_site_site_symmetry_order
_atom_site_calc_flag
_atom_site_refinement_flags_posn
_atom_site_refinement_flags_adp
_atom_site_refinement_flags_occupancy
_atom_site_disorder_assembly
_atom_site_disorder_group
O6 O 0.5319(4) 1.0193(3) 0.65839(18) 0.0301(5) Uani 1 1 d . . . . .
O18 O 0.3708(4) 0.8471(3) 0.42890(18) 0.0254(5) Uani 1 1 d . . . . .
O3 O 0.5454(5) 0.4465(3) 0.4751(2) 0.0328(5) Uani 1 1 d . . . . .
O2 O 0.2549(5) 0.3187(3) 0.32212(18) 0.0289(5) Uani 1 1 d . . . . .
O4 O 0.1893(5) 0.5380(3) 0.58245(18) 0.0354(6) Uani 1 1 d . . . . .
O1 O 0.8169(6) -0.1290(3) 0.1376(2) 0.0370(6) Uani 1 1 d . . . . .
O7 O 0.2612(4) 0.9064(4) 0.77274(18) 0.0375(6) Uani 1 1 d . . . . .
N2 N -0.0286(5) 0.7776(3) 0.4268(2) 0.0206(5) Uani 1 1 d . . . . .
N1 N 0.5972(5) 0.0947(3) 0.2216(2) 0.0244(5) Uani 1 1 d . . . . .
N3 N 0.0881(5) 1.0340(4) 0.6286(2) 0.0243(5) Uani 1 1 d . . . . .
C1 C 0.7150(6) 0.2187(4) 0.1768(2) 0.0210(6) Uani 1 1 d . . . . .
C12 C 0.1153(5) 0.8861(3) 0.4364(2) 0.0190(6) Uani 1 1 d . . . . .
C15 C 0.3110(6) 0.9890(4) 0.6838(2) 0.0239(6) Uani 1 1 d . . . . .
C10 C 0.3091(6) 0.5227(4) 0.4908(3) 0.0242(6) Uani 1 1 d . . . . .
C14 C 0.0801(6) 1.1277(4) 0.5304(2) 0.0210(6) Uani 1 1 d . . . . .
H14A H 0.270892 1.127359 0.506014 0.025 Uiso 1 1 calc R U . . .
H14B H -0.026698 1.242750 0.536322 0.025 Uiso 1 1 calc R U . . .
C7 C 0.3679(6) 0.4207(4) 0.2810(2) 0.0223(6) Uani 1 1 d . . . . .
C9 C 0.1089(6) 0.6085(4) 0.4085(2) 0.0210(6) Uani 1 1 d . . . . .
H9 H -0.036446 0.548699 0.409719 0.025 Uiso 1 1 calc R U . . .
C00I C 0.6499(7) -0.0615(4) 0.1997(3) 0.0283(7) Uani 1 1 d . . . . .
H00I H 0.543508 -0.126300 0.237354 0.034 Uiso 1 1 calc R U . . .
C2 C 0.6031(6) 0.3795(4) 0.2047(2) 0.0205(6) Uani 1 1 d . . . . .
C3 C 0.7200(6) 0.5028(4) 0.1586(2) 0.0243(6) Uani 1 1 d . . . . .
H3A H 0.645146 0.611690 0.175585 0.029 Uiso 1 1 calc R U . . .
C8 C 0.2650(6) 0.5959(4) 0.3068(2) 0.0238(6) Uani 1 1 d . . . . .
H8A H 0.141526 0.662208 0.253979 0.029 Uiso 1 1 calc R U . . .
H8B H 0.424868 0.641963 0.307303 0.029 Uiso 1 1 calc R U . . .
C13 C -0.0513(6) 1.0572(4) 0.4553(2) 0.0196(6) Uani 1 1 d . . . . .
H13A H -0.240026 1.054603 0.480839 0.024 Uiso 1 1 calc R U . . .
H13B H -0.068279 1.129183 0.390928 0.024 Uiso 1 1 calc R U . . .
C5 C 1.0499(7) 0.3120(4) 0.0642(3) 0.0296(7) Uani 1 1 d . . . . .
H5 H 1.202890 0.288855 0.017054 0.036 Uiso 1 1 calc R U . . .
C6 C 0.9382(6) 0.1864(4) 0.1073(3) 0.0270(7) Uani 1 1 d . . . . .
H6 H 1.014395 0.078225 0.089227 0.032 Uiso 1 1 calc R U . . .
C4 C 0.9403(7) 0.4710(4) 0.0893(3) 0.0282(7) Uani 1 1 d . . . . .
H4 H 1.016038 0.556631 0.059122 0.034 Uiso 1 1 calc R U . . .
C17 C 0.7201(8) 0.7252(5) 0.8107(3) 0.0361(8) Uani 1 1 d . . . . .
H17A H 0.656694 0.637334 0.788063 0.054 Uiso 1 1 calc R U . . .
H17B H 0.848422 0.679718 0.864998 0.054 Uiso 1 1 calc R U . . .
H17C H 0.814648 0.775323 0.754208 0.054 Uiso 1 1 calc R U . . .
C16 C 0.4723(7) 0.8546(6) 0.8490(3) 0.0377(9) Uani 1 1 d . . . . .
C18 C 0.5478(8) 1.0011(6) 0.8796(3) 0.0489(11) Uani 1 1 d . . . . .
H18A H 0.670593 1.037814 0.827233 0.073 Uiso 1 1 calc R U . . .
H18B H 0.642436 0.970173 0.943274 0.073 Uiso 1 1 calc R U . . .
H18C H 0.379133 1.090231 0.888112 0.073 Uiso 1 1 calc R U . . .
C19 C 0.3241(9) 0.7772(9) 0.9366(4) 0.072(2) Uani 1 1 d . . . . .
H19A H 0.151204 0.856645 0.955187 0.108 Uiso 1 1 calc R U . . .
H19B H 0.443142 0.744842 0.994393 0.108 Uiso 1 1 calc R U . . .
H19C H 0.282568 0.680241 0.916580 0.108 Uiso 1 1 calc R U . . .
C11 C 0.3684(12) 0.4571(6) 0.6643(3) 0.0564(13) Uani 1 1 d . . . . .
H11A H 0.431293 0.339137 0.658514 0.085 Uiso 1 1 calc R U . . .
H11B H 0.265798 0.476126 0.728843 0.085 Uiso 1 1 calc R U . . .
H11C H 0.528997 0.501635 0.660823 0.085 Uiso 1 1 calc R U . . .
H3 H -0.048(10) 1.010(6) 0.653(4) 0.036(11) Uiso 1 1 d . . . . .
H1 H 0.454(8) 0.128(5) 0.270(3) 0.020(9) Uiso 1 1 d . . . . .
H2 H -0.221(10) 0.806(6) 0.433(4) 0.042(12) Uiso 1 1 d . . . . .

loop_
_atom_site_aniso_label
_atom_site_aniso_U_11
_atom_site_aniso_U_22
_atom_site_aniso_U_33
_atom_site_aniso_U_23
_atom_site_aniso_U_13
_atom_site_aniso_U_12
O6 0.0177(10) 0.0454(14) 0.0277(12) 0.0054(10) -0.0043(8) -0.0121(9)
O18 0.0140(9) 0.0296(11) 0.0336(12) -0.0094(9) -0.0001(8) -0.0050(8)
O3 0.0209(10) 0.0315(12) 0.0421(14) 0.0007(10) -0.0051(10) -0.0018(9)
O2 0.0318(11) 0.0241(11) 0.0314(12) -0.0022(9) 0.0075(9) -0.0112(9)
O4 0.0434(14) 0.0336(13) 0.0214(12) -0.0026(9) -0.0038(10) 0.0030(10)
O1 0.0512(15) 0.0234(12) 0.0341(13) -0.0054(10) 0.0103(11) -0.0086(10)
O7 0.0188(10) 0.0722(19) 0.0213(12) 0.0118(11) -0.0060(9) -0.0180(11)
N2 0.0136(11) 0.0199(12) 0.0274(13) -0.0021(9) -0.0029(9) -0.0026(9)
N1 0.0282(13) 0.0205(12) 0.0245(13) -0.0010(10) 0.0010(11) -0.0075(10)
N3 0.0142(11) 0.0392(15) 0.0199(12) 0.0013(10) 0.0001(9) -0.0101(10)
C1 0.0234(13) 0.0204(14) 0.0193(13) 0.0003(11) -0.0034(11) -0.0063(11)
C12 0.0173(12) 0.0221(14) 0.0167(13) 0.0016(10) -0.0024(10) -0.0052(11)
C15 0.0191(13) 0.0321(16) 0.0211(14) -0.0007(12) -0.0014(11) -0.0088(11)
C10 0.0251(14) 0.0185(13) 0.0289(16) -0.0018(11) -0.0033(12) -0.0054(11)
C14 0.0170(12) 0.0216(14) 0.0231(15) -0.0013(11) -0.0012(11) -0.0034(10)
C7 0.0250(13) 0.0210(14) 0.0207(14) 0.0011(11) -0.0028(11) -0.0068(11)
C9 0.0182(12) 0.0192(14) 0.0247(15) -0.0021(11) -0.0020(11) -0.0033(10)
C00I 0.0385(17) 0.0211(15) 0.0245(16) 0.0003(12) 0.0007(13) -0.0083(12)
C2 0.0212(13) 0.0211(14) 0.0195(14) -0.0012(11) -0.0031(11) -0.0062(11)
C3 0.0290(15) 0.0221(14) 0.0219(15) -0.0004(11) 0.0003(12) -0.0086(12)
C8 0.0273(14) 0.0200(14) 0.0240(15) -0.0023(11) 0.0012(12) -0.0069(12)
C13 0.0157(12) 0.0216(13) 0.0196(14) 0.0007(11) -0.0020(10) -0.0027(10)
C5 0.0278(15) 0.0326(17) 0.0290(17) -0.0060(13) 0.0057(13) -0.0098(13)
C6 0.0250(14) 0.0251(15) 0.0300(17) -0.0046(13) -0.0019(13) -0.0041(12)
C4 0.0311(16) 0.0280(16) 0.0275(16) -0.0001(12) 0.0027(13) -0.0137(13)
C17 0.0366(18) 0.042(2) 0.0311(19) 0.0074(15) -0.0137(15) -0.0143(15)
C16 0.0215(14) 0.070(3) 0.0211(16) 0.0080(16) -0.0079(12) -0.0151(16)
C18 0.0324(18) 0.071(3) 0.037(2) -0.021(2) -0.0142(15) 0.0069(19)
C19 0.0314(19) 0.146(6) 0.032(2) 0.040(3) -0.0133(17) -0.031(3)
C11 0.081(3) 0.046(2) 0.029(2) -0.0027(17) -0.022(2) 0.009(2)

loop_
_atom_type_symbol
_atom_type_description
_atom_type_scat_dispersion_real
_atom_type_scat_dispersion_imag
_atom_type_scat_source
C C 0.0181 0.0091 'International Tables Vol C Tables 4.2.6.8 and 6.1.1.4'
H H 0.0000 0.0000 'International Tables Vol C Tables 4.2.6.8 and 6.1.1.4'
N N 0.0311 0.0180 'International Tables Vol C Tables 4.2.6.8 and 6.1.1.4'
O O 0.0492 0.0322 'International Tables Vol C Tables 4.2.6.8 and 6.1.1.4'

loop_
_geom_angle_atom_site_label_1
_geom_angle_atom_site_label_2
_geom_angle_atom_site_label_3
_geom_angle
_geom_angle_site_symmetry_1
_geom_angle_site_symmetry_3
_geom_angle_publ_flag
C10 O4 C11 114.7(3) . . ?
C15 O7 C16 120.5(2) . . ?
C12 N2 C9 121.8(2) . . ?
C12 N2 H2 122(3) . . ?
C9 N2 H2 116(3) . . ?
C1 N1 H1 115(2) . . ?
C00I N1 C1 128.8(3) . . ?
C00I N1 H1 116(2) . . ?
C15 N3 C14 123.1(3) . . ?
C15 N3 H3 117(3) . . ?
C14 N3 H3 120(3) . . ?
N1 C1 C2 118.4(3) . . ?
C6 C1 N1 121.5(3) . . ?
C6 C1 C2 120.0(3) . . ?
O18 C12 N2 121.3(3) . . ?
O18 C12 C13 122.0(3) . . ?
N2 C12 C13 116.7(2) . . ?
O6 C15 O7 124.1(3) . . ?
O6 C15 N3 124.8(3) . . ?
N3 C15 O7 111.1(2) . . ?
O3 C10 O4 123.7(3) . . ?
O3 C10 C9 124.3(3) . . ?
O4 C10 C9 112.0(2) . . ?
N3 C14 H14A 109.4 . . ?
N3 C14 H14B 109.4 . . ?
N3 C14 C13 111.3(2) . . ?
H14A C14 H14B 108.0 . . ?
C13 C14 H14A 109.4 . . ?
C13 C14 H14B 109.4 . . ?
O2 C7 C2 122.4(3) . . ?
O2 C7 C8 119.1(3) . . ?
C2 C7 C8 118.5(3) . . ?
N2 C9 C10 111.2(2) . . ?
N2 C9 H9 108.0 . . ?
N2 C9 C8 112.7(2) . . ?
C10 C9 H9 108.0 . . ?
C8 C9 C10 108.9(2) . . ?
C8 C9 H9 108.0 . . ?
O1 C00I N1 127.7(3) . . ?
O1 C00I H00I 116.1 . . ?
N1 C00I H00I 116.1 . . ?
C1 C2 C7 122.4(3) . . ?
C3 C2 C1 118.0(3) . . ?
C3 C2 C7 119.7(3) . . ?
C2 C3 H3A 119.0 . . ?
C4 C3 C2 122.0(3) . . ?
C4 C3 H3A 119.0 . . ?
C7 C8 C9 112.4(2) . . ?
C7 C8 H8A 109.1 . . ?
C7 C8 H8B 109.1 . . ?
C9 C8 H8A 109.1 . . ?
C9 C8 H8B 109.1 . . ?
H8A C8 H8B 107.9 . . ?
C12 C13 C14 112.0(2) . . ?
C12 C13 H13A 109.2 . . ?
C12 C13 H13B 109.2 . . ?
C14 C13 H13A 109.2 . . ?
C14 C13 H13B 109.2 . . ?
H13A C13 H13B 107.9 . . ?
C6 C5 H5 119.6 . . ?
C4 C5 H5 119.6 . . ?
C4 C5 C6 120.7(3) . . ?
C1 C6 H6 119.9 . . ?
C5 C6 C1 120.1(3) . . ?
C5 C6 H6 119.9 . . ?
C3 C4 C5 119.1(3) . . ?
C3 C4 H4 120.4 . . ?
C5 C4 H4 120.4 . . ?
H17A C17 H17B 109.5 . . ?
H17A C17 H17C 109.5 . . ?
H17B C17 H17C 109.5 . . ?
C16 C17 H17A 109.5 . . ?
C16 C17 H17B 109.5 . . ?
C16 C17 H17C 109.5 . . ?
O7 C16 C17 109.7(3) . . ?
O7 C16 C18 110.8(3) . . ?
O7 C16 C19 102.5(3) . . ?
C17 C16 C19 109.7(4) . . ?
C18 C16 C17 113.3(3) . . ?
C18 C16 C19 110.3(4) . . ?
C16 C18 H18A 109.5 . . ?
C16 C18 H18B 109.5 . . ?
C16 C18 H18C 109.5 . . ?
H18A C18 H18B 109.5 . . ?
H18A C18 H18C 109.5 . . ?
H18B C18 H18C 109.5 . . ?
C16 C19 H19A 109.5 . . ?
C16 C19 H19B 109.5 . . ?
C16 C19 H19C 109.5 . . ?
H19A C19 H19B 109.5 . . ?
H19A C19 H19C 109.5 . . ?
H19B C19 H19C 109.5 . . ?
O4 C11 H11A 109.5 . . ?
O4 C11 H11B 109.5 . . ?
O4 C11 H11C 109.5 . . ?
H11A C11 H11B 109.5 . . ?
H11A C11 H11C 109.5 . . ?
H11B C11 H11C 109.5 . . ?

loop_
_geom_bond_atom_site_label_1
_geom_bond_atom_site_label_2
_geom_bond_distance
_geom_bond_site_symmetry_2
_geom_bond_publ_flag
O6 C15 1.225(4) . ?
O18 C12 1.235(3) . ?
O3 C10 1.203(4) . ?
O2 C7 1.223(4) . ?
O4 C10 1.331(4) . ?
O4 C11 1.453(5) . ?
O1 C00I 1.213(4) . ?
O7 C15 1.351(4) . ?
O7 C16 1.470(4) . ?
N2 C12 1.347(4) . ?
N2 C9 1.460(4) . ?
N2 H2 0.93(5) . ?
N1 C1 1.404(4) . ?
N1 C00I 1.350(4) . ?
N1 H1 0.93(4) . ?
N3 C15 1.331(4) . ?
N3 C14 1.449(4) . ?
N3 H3 0.80(5) . ?
C1 C2 1.417(4) . ?
C1 C6 1.393(4) . ?
C12 C13 1.510(4) . ?
C10 C9 1.525(4) . ?
C14 H14A 0.9900 . ?
C14 H14B 0.9900 . ?
C14 C13 1.512(4) . ?
C7 C2 1.498(4) . ?
C7 C8 1.515(4) . ?
C9 H9 1.0000 . ?
C9 C8 1.521(4) . ?
C00I H00I 0.9500 . ?
C2 C3 1.402(4) . ?
C3 H3A 0.9500 . ?
C3 C4 1.380(4) . ?
C8 H8A 0.9900 . ?
C8 H8B 0.9900 . ?
C13 H13A 0.9900 . ?
C13 H13B 0.9900 . ?
C5 H5 0.9500 . ?
C5 C6 1.391(5) . ?
C5 C4 1.389(5) . ?
C6 H6 0.9500 . ?
C4 H4 0.9500 . ?
C17 H17A 0.9800 . ?
C17 H17B 0.9800 . ?
C17 H17C 0.9800 . ?
C17 C16 1.523(6) . ?
C16 C18 1.514(7) . ?
C16 C19 1.523(5) . ?
C18 H18A 0.9800 . ?
C18 H18B 0.9800 . ?
C18 H18C 0.9800 . ?
C19 H19A 0.9800 . ?
C19 H19B 0.9800 . ?
C19 H19C 0.9800 . ?
C11 H11A 0.9800 . ?
C11 H11B 0.9800 . ?
C11 H11C 0.9800 . ?

loop_
_geom_torsion_atom_site_label_1
_geom_torsion_atom_site_label_2
_geom_torsion_atom_site_label_3
_geom_torsion_atom_site_label_4
_geom_torsion
_geom_torsion_site_symmetry_1
_geom_torsion_site_symmetry_2
_geom_torsion_site_symmetry_3
_geom_torsion_site_symmetry_4
_geom_torsion_publ_flag
O18 C12 C13 C14 -40.3(4) . . . . ?
O3 C10 C9 N2 -130.4(3) . . . . ?
O3 C10 C9 C8 -5.7(4) . . . . ?
O2 C7 C2 C1 -1.6(5) . . . . ?
O2 C7 C2 C3 178.6(3) . . . . ?
O2 C7 C8 C9 22.2(4) . . . . ?
O4 C10 C9 N2 51.4(3) . . . . ?
O4 C10 C9 C8 176.2(3) . . . . ?
N2 C12 C13 C14 140.4(3) . . . . ?
N2 C9 C8 C7 -170.8(3) . . . . ?
N1 C1 C2 C7 1.0(4) . . . . ?
N1 C1 C2 C3 -179.2(3) . . . . ?
N1 C1 C6 C5 179.9(3) . . . . ?
N3 C14 C13 C12 -63.7(3) . . . . ?
C1 N1 C00I O1 1.9(6) . . . . ?
C1 C2 C3 C4 -1.1(5) . . . . ?
C12 N2 C9 C10 57.2(4) . . . . ?
C12 N2 C9 C8 -65.4(4) . . . . ?
C15 O7 C16 C17 -66.7(5) . . . . ?
C15 O7 C16 C18 59.1(4) . . . . ?
C15 O7 C16 C19 176.8(4) . . . . ?
C15 N3 C14 C13 134.7(3) . . . . ?
C10 C9 C8 C7 65.3(3) . . . . ?
C14 N3 C15 O6 -0.8(5) . . . . ?
C14 N3 C15 O7 178.6(3) . . . . ?
C7 C2 C3 C4 178.7(3) . . . . ?
C9 N2 C12 O18 0.8(4) . . . . ?
C9 N2 C12 C13 -179.9(3) . . . . ?
C00I N1 C1 C2 172.7(3) . . . . ?
C00I N1 C1 C6 -7.9(5) . . . . ?
C2 C1 C6 C5 -0.7(5) . . . . ?
C2 C7 C8 C9 -158.6(3) . . . . ?
C2 C3 C4 C5 0.1(5) . . . . ?
C8 C7 C2 C1 179.2(3) . . . . ?
C8 C7 C2 C3 -0.6(4) . . . . ?
C6 C1 C2 C7 -178.4(3) . . . . ?
C6 C1 C2 C3 1.4(4) . . . . ?
C6 C5 C4 C3 0.7(5) . . . . ?
C4 C5 C6 C1 -0.3(5) . . . . ?
C16 O7 C15 O6 3.6(5) . . . . ?
C16 O7 C15 N3 -175.7(3) . . . . ?
C11 O4 C10 O3 1.1(5) . . . . ?
C11 O4 C10 C9 179.3(3) . . . . ?
